data_2213732
loop_
_publ_author_name
'Aghabozorg, Hossein'
'Ghadermazi, Mohammad'
'Sheshmani, Shabnam'
'Attar Gharamaleki, Jafar'

_publ_section_title
;
 Bis(propane-1,3-diaminium) benzene-1,2,4,5-tetracarboxylate dihydrate
;
_journal_coeditor_code CS2033
_journal_issue 6
_journal_name_full 'Acta Crystallographica Section E'
_journal_page_first o2985
_journal_page_last o2986
_journal_paper_doi 10.1107/S1600536807023999
_journal_volume 63
_journal_year 2007
_chemical_formula_iupac '2C3 H12 N2 2+ , C10 H2 O8 4- , 2H2 O'
_chemical_formula_moiety '2C3 H12 N2 2+ , C10 H2 O8 4- , 2H2 O'
_chemical_formula_sum 'C16 H30 N4 O10'
_chemical_formula_weight 438.44
_chemical_name_systematic
;
Bis(propane-1,3-diaminium) benzene-1,2,4,5-tetracarboxylate dihydrate
;
_space_group_IT_number 4
_symmetry_cell_setting monoclinic
_symmetry_space_group_name_Hall 'P 2yb'
_symmetry_space_group_name_H-M 'P 1 21 1'
_atom_sites_solution_hydrogens difmap
_atom_sites_solution_primary direct
_atom_sites_solution_secondary difmap
_audit_creation_method SHELXL97
_cell_angle_alpha 90.00
_cell_angle_beta 113.6170(10)
_cell_angle_gamma 90.00
_cell_formula_units_Z 2
_cell_length_a 6.9869(3)
_cell_length_b 18.3967(8)
_cell_length_c 8.2995(4)
_cell_measurement_reflns_used 7787
_cell_measurement_temperature 100(2)
_cell_measurement_theta_max 34.75
_cell_measurement_theta_min 2.68
_cell_volume 977.43(8)
_computing_cell_refinement APEX2
_computing_data_collection 'APEX2 (Bruker, 2005)'
_computing_data_reduction APEX2
_computing_molecular_graphics SHELXTL
_computing_publication_material SHELXTL
_computing_structure_refinement SHELXTL
_computing_structure_solution 'SHELXTL (Sheldrick, 1998)'
_diffrn_ambient_temperature 100(2)
_diffrn_measured_fraction_theta_full 0.992
_diffrn_measured_fraction_theta_max 0.992
_diffrn_measurement_device_type 'Bruker SMART APEXII CCD area-detector'
_diffrn_measurement_method '\f and \w'
_diffrn_radiation_monochromator graphite
_diffrn_radiation_source 'fine-focus sealed tube'
_diffrn_radiation_type MoK\a
_diffrn_radiation_wavelength 0.71073
_diffrn_reflns_av_R_equivalents 0.0221
_diffrn_reflns_av_sigmaI/netI 0.0191
_diffrn_reflns_limit_h_max 9
_diffrn_reflns_limit_h_min -9
_diffrn_reflns_limit_k_max 25
_diffrn_reflns_limit_k_min -25
_diffrn_reflns_limit_l_max 11
_diffrn_reflns_limit_l_min -11
_diffrn_reflns_number 10346
_diffrn_reflns_theta_full 30.00
_diffrn_reflns_theta_max 30.00
_diffrn_reflns_theta_min 2.21
_exptl_absorpt_coefficient_mu 0.124
_exptl_absorpt_correction_type none
_exptl_crystal_colour colourless
_exptl_crystal_density_diffrn 1.490
_exptl_crystal_density_method 'not measured'
_exptl_crystal_description prism
_exptl_crystal_F_000 468
_exptl_crystal_size_max 0.5
_exptl_crystal_size_mid 0.4
_exptl_crystal_size_min 0.3
_refine_diff_density_max 0.390
_refine_diff_density_min -0.216
_refine_ls_extinction_method none
_refine_ls_goodness_of_fit_ref 1.034
_refine_ls_hydrogen_treatment constr
_refine_ls_matrix_type full
_refine_ls_number_parameters 271
_refine_ls_number_reflns 2912
_refine_ls_number_restraints 1
_refine_ls_restrained_S_all 1.034
_refine_ls_R_factor_all 0.0260
_refine_ls_R_factor_gt 0.0256
_refine_ls_shift/su_max 0.001
_refine_ls_shift/su_mean 0.000
_refine_ls_structure_factor_coef Fsqd
_refine_ls_weighting_details 'calc w = 1/[\s^2^(Fo^2^)+(0.0473P)^2^+0.1032P] where P=(Fo^2^+2Fc^2^)/3'
_refine_ls_weighting_scheme calc
_refine_ls_wR_factor_gt 0.0674
_refine_ls_wR_factor_ref 0.0676
_reflns_number_gt 2855
_reflns_number_total 2912
_reflns_threshold_expression I>2\s(I)
_cod_data_source_file cs2033.cif
_cod_data_source_block I
_cod_original_sg_symbol_H-M 'P 21'
_cod_database_code 2213732
_cod_database_fobs_code 2213732

loop_
_symmetry_equiv_pos_as_xyz
'x, y, z'
'-x, y+1/2, -z'

loop_
_atom_site_type_symbol
_atom_site_label
_atom_site_fract_x
_atom_site_fract_y
_atom_site_fract_z
_atom_site_U_iso_or_equiv
_atom_site_adp_type
_atom_site_calc_flag
_atom_site_refinement_flags
_atom_site_occupancy
O O1 -0.40517(15) 0.10119(6) 0.14831(13) 0.01387(19) Uani d . 1
O O2 -0.22221(16) 0.08956(6) 0.43809(12) 0.01510(19) Uani d . 1
O O3 0.10266(15) 0.01130(5) 0.32543(12) 0.01085(17) Uani d . 1
O O4 0.30996(16) 0.05365(6) 0.58972(12) 0.01384(19) Uani d . 1
O O5 0.58886(15) 0.30122(6) 0.42084(13) 0.01346(19) Uani d . 1
O O6 0.41102(16) 0.32217(6) 0.13316(12) 0.01394(19) Uani d . 1
O O7 -0.12977(16) 0.35582(5) -0.04316(13) 0.0151(2) Uani d . 1
O O8 0.07224(14) 0.40236(5) 0.21825(12) 0.01124(18) Uani d . 1
C C1 -0.11969(19) 0.23006(7) 0.19794(16) 0.0086(2) Uani d . 1
H H1A -0.2602 0.2462 0.1417 0.010 Uiso calc R 1
C C2 -0.07765(18) 0.16244(7) 0.28105(15) 0.0078(2) Uani d . 1
C C3 0.13020(18) 0.13896(7) 0.36272(15) 0.0081(2) Uani d . 1
C C4 0.29284(19) 0.18337(7) 0.36406(16) 0.0085(2) Uani d . 1
H H4A 0.4334 0.1675 0.4220 0.010 Uiso calc R 1
C C5 0.24993(18) 0.25101(7) 0.28055(15) 0.0078(2) Uani d . 1
C C6 0.04190(19) 0.27452(7) 0.19615(15) 0.0078(2) Uani d . 1
C C7 -0.24864(19) 0.11439(7) 0.29165(16) 0.0090(2) Uani d . 1
C C8 0.18251(19) 0.06292(7) 0.43431(16) 0.0088(2) Uani d . 1
C C9 0.42988(18) 0.29563(7) 0.27721(16) 0.0088(2) Uani d . 1
C C10 -0.00862(19) 0.34974(7) 0.11534(17) 0.0091(2) Uani d . 1
N N1 1.57084(16) 0.47009(6) 0.77952(14) 0.0110(2) Uani d . 1
H H1NA 1.6686 0.4810 0.7384 0.013 Uiso d R 1
H H1NB 1.5100 0.5100 0.8004 0.013 Uiso d R 1
H H1NC 1.6432 0.4420 0.8730 0.013 Uiso d R 1
N N2 0.93424(16) 0.38537(6) 0.49159(14) 0.01003(19) Uani d . 1
H H2NA 0.9063 0.4278 0.5315 0.012 Uiso d R 1
H H2NB 0.8136 0.3604 0.4434 0.012 Uiso d R 1
H H2NC 0.9652 0.3969 0.3994 0.012 Uiso d R 1
C C11 1.28022(19) 0.38875(7) 0.74731(16) 0.0104(2) Uani d . 1
H H11A 1.2264 0.4271 0.8019 0.013 Uiso calc R 1
H H11B 1.3781 0.3582 0.8432 0.013 Uiso calc R 1
C C12 1.3998(2) 0.42471(7) 0.65116(16) 0.0108(2) Uani d . 1
H H12A 1.4598 0.3872 0.5995 0.013 Uiso calc R 1
H H12B 1.3046 0.4556 0.5547 0.013 Uiso calc R 1
C C13 1.09837(19) 0.34181(7) 0.63121(16) 0.0111(2) Uani d . 1
H H13A 1.1507 0.3036 0.5752 0.013 Uiso calc R 1
H H13B 1.0357 0.3175 0.7049 0.013 Uiso calc R 1
N N3 1.35003(17) 0.16265(6) 0.83077(15) 0.0120(2) Uani d . 1
H H3NA 1.3925 0.2045 0.7996 0.014 Uiso d R 1
H H3NB 1.3471 0.1317 0.7458 0.014 Uiso d R 1
H H3NC 1.4468 0.1482 0.9353 0.014 Uiso d R 1
N N4 0.83810(17) 0.01779(6) 0.94997(14) 0.01014(19) Uani d . 1
H H4NA 0.7046 0.0087 0.9323 0.012 Uiso d R 1
H H4NB 0.8762 -0.0191 0.8981 0.012 Uiso d R 1
H H4NC 0.9234 0.0195 1.0649 0.012 Uiso d R 1
C C14 1.0874(2) 0.09565(7) 0.89472(18) 0.0118(2) Uani d . 1
H H14A 1.1298 0.0545 0.8395 0.014 Uiso calc R 1
H H14B 1.1731 0.0937 1.0228 0.014 Uiso calc R 1
C C15 1.1324(2) 0.16650(7) 0.82213(17) 0.0120(2) Uani d . 1
H H15A 1.0316 0.1733 0.6989 0.014 Uiso calc R 1
H H15B 1.1189 0.2081 0.8927 0.014 Uiso calc R 1
C C16 0.85895(19) 0.08663(7) 0.86286(16) 0.0106(2) Uani d . 1
H H16A 0.8119 0.1285 0.9126 0.013 Uiso calc R 1
H H16B 0.7718 0.0843 0.7351 0.013 Uiso calc R 1
O O1W 0.43506(15) -0.04266(5) 0.86545(12) 0.01299(19) Uani d . 1
H H1WA 0.4692 -0.0864 0.8571 0.016 Uiso d R 1
H H1WB 0.3940 -0.0271 0.7605 0.016 Uiso d R 1
O O2W 0.61356(16) 0.25166(6) 0.74503(13) 0.01586(19) Uani d . 1
H H2WA 0.7021 0.2813 0.8136 0.019 Uiso d R 1
H H2WB 0.6053 0.2615 0.6424 0.019 Uiso d R 1

loop_
_atom_site_aniso_label
_atom_site_aniso_U_11
_atom_site_aniso_U_22
_atom_site_aniso_U_33
_atom_site_aniso_U_12
_atom_site_aniso_U_13
_atom_site_aniso_U_23
O1 0.0107(4) 0.0150(5) 0.0126(4) -0.0041(3) 0.0011(3) 0.0027(4)
O2 0.0168(4) 0.0179(5) 0.0114(4) -0.0053(4) 0.0064(3) 0.0013(4)
O3 0.0135(4) 0.0073(4) 0.0120(4) -0.0008(3) 0.0054(3) -0.0011(3)
O4 0.0157(4) 0.0107(4) 0.0114(4) 0.0014(3) 0.0014(3) 0.0023(3)
O5 0.0112(4) 0.0163(5) 0.0115(4) -0.0052(3) 0.0031(3) 0.0000(3)
O6 0.0143(4) 0.0158(5) 0.0119(4) -0.0034(3) 0.0056(3) 0.0027(3)
O7 0.0177(5) 0.0113(4) 0.0106(4) -0.0010(3) -0.0001(4) 0.0017(3)
O8 0.0152(4) 0.0079(4) 0.0115(4) -0.0019(3) 0.0062(3) -0.0003(3)
C1 0.0084(5) 0.0090(5) 0.0081(5) -0.0001(4) 0.0029(4) -0.0001(4)
C2 0.0082(5) 0.0078(5) 0.0074(5) -0.0012(4) 0.0030(4) -0.0009(4)
C3 0.0094(5) 0.0067(5) 0.0075(5) -0.0006(4) 0.0028(4) -0.0004(4)
C4 0.0084(5) 0.0075(5) 0.0089(5) -0.0001(4) 0.0029(4) 0.0001(4)
C5 0.0092(5) 0.0069(5) 0.0079(4) -0.0020(4) 0.0041(4) -0.0007(4)
C6 0.0103(5) 0.0061(5) 0.0065(4) -0.0003(4) 0.0029(4) -0.0004(4)
C7 0.0091(5) 0.0071(5) 0.0119(5) -0.0005(4) 0.0053(4) -0.0004(4)
C8 0.0085(5) 0.0085(5) 0.0107(5) 0.0007(4) 0.0053(4) 0.0013(4)
C9 0.0085(5) 0.0068(5) 0.0122(5) -0.0006(4) 0.0052(4) -0.0005(4)
C10 0.0097(5) 0.0071(5) 0.0114(5) -0.0004(4) 0.0052(4) 0.0011(4)
N1 0.0095(4) 0.0113(5) 0.0115(5) 0.0000(4) 0.0035(4) 0.0008(4)
N2 0.0094(4) 0.0094(5) 0.0105(4) -0.0009(3) 0.0032(4) -0.0005(4)
C11 0.0105(5) 0.0114(5) 0.0093(5) -0.0009(4) 0.0039(4) -0.0011(4)
C12 0.0120(5) 0.0104(5) 0.0095(5) -0.0008(4) 0.0040(4) -0.0011(4)
C13 0.0115(5) 0.0091(5) 0.0110(5) -0.0001(4) 0.0027(4) 0.0012(4)
N3 0.0123(5) 0.0124(5) 0.0106(4) -0.0028(4) 0.0037(4) 0.0011(4)
N4 0.0116(4) 0.0088(5) 0.0109(4) 0.0002(4) 0.0055(4) 0.0000(4)
C14 0.0108(5) 0.0102(5) 0.0156(5) 0.0003(4) 0.0065(4) 0.0024(4)
C15 0.0119(5) 0.0106(5) 0.0138(5) -0.0001(4) 0.0054(4) 0.0016(4)
C16 0.0113(5) 0.0096(5) 0.0113(5) 0.0003(4) 0.0049(4) 0.0014(4)
O1W 0.0155(4) 0.0108(4) 0.0116(4) 0.0023(3) 0.0043(3) 0.0008(3)
O2W 0.0193(4) 0.0156(5) 0.0124(4) -0.0064(4) 0.0060(4) -0.0004(4)

loop_
_atom_type_symbol
_atom_type_description
_atom_type_scat_dispersion_real
_atom_type_scat_dispersion_imag
_atom_type_scat_source
C C 0.0033 0.0000 'International Tables Vol C Tables 4.2.6.8 and 6.1.1.4'
H H 0.0000 0.0000 'International Tables Vol C Tables 4.2.6.8 and 6.1.1.4'
N N 0.0061 0.0000 'International Tables Vol C Tables 4.2.6.8 and 6.1.1.4'
O O 0.0106 0.0000 'International Tables Vol C Tables 4.2.6.8 and 6.1.1.4'

loop_
_geom_angle_atom_site_label_1
_geom_angle_atom_site_label_2
_geom_angle_atom_site_label_3
_geom_angle
C2 C1 C6 121.03(11)
C2 C1 H1A 119.5
C6 C1 H1A 119.5
C1 C2 C3 119.06(11)
C1 C2 C7 122.24(11)
C3 C2 C7 118.67(11)
C4 C3 C2 120.37(11)
C4 C3 C8 118.18(10)
C2 C3 C8 121.15(11)
C3 C4 C5 120.34(11)
C3 C4 H4A 119.8
C5 C4 H4A 119.8
C4 C5 C6 119.67(11)
C4 C5 C9 118.56(11)
C6 C5 C9 121.72(11)
C1 C6 C5 119.52(11)
C1 C6 C10 119.49(11)
C5 C6 C10 120.82(11)
O2 C7 O1 125.36(12)
O2 C7 C2 117.37(11)
O1 C7 C2 117.24(11)
O4 C8 O3 123.90(12)
O4 C8 C3 119.54(11)
O3 C8 C3 116.36(10)
O6 C9 O5 125.85(12)
O6 C9 C5 117.43(11)
O5 C9 C5 116.70(11)
O7 C10 O8 124.91(12)
O7 C10 C6 119.07(11)
O8 C10 C6 115.98(10)
C12 N1 H1NA 111.4
C12 N1 H1NB 106.8
H1NA N1 H1NB 112.3
C12 N1 H1NC 107.8
H1NA N1 H1NC 101.8
H1NB N1 H1NC 116.6
C13 N2 H2NA 113.1
C13 N2 H2NB 111.2
H2NA N2 H2NB 107.7
C13 N2 H2NC 114.5
H2NA N2 H2NC 105.6
H2NB N2 H2NC 104.1
C12 C11 C13 114.25(10)
C12 C11 H11A 108.7
C13 C11 H11A 108.7
C12 C11 H11B 108.7
C13 C11 H11B 108.7
H11A C11 H11B 107.6
N1 C12 C11 108.62(10)
N1 C12 H12A 110.0
C11 C12 H12A 110.0
N1 C12 H12B 110.0
C11 C12 H12B 110.0
H12A C12 H12B 108.3
N2 C13 C11 111.95(10)
N2 C13 H13A 109.2
C11 C13 H13A 109.2
N2 C13 H13B 109.2
C11 C13 H13B 109.2
H13A C13 H13B 107.9
C15 N3 H3NA 113.1
C15 N3 H3NB 106.8
H3NA N3 H3NB 102.8
C15 N3 H3NC 114.6
H3NA N3 H3NC 108.8
H3NB N3 H3NC 110.0
C16 N4 H4NA 111.9
C16 N4 H4NB 107.7
H4NA N4 H4NB 105.6
C16 N4 H4NC 109.4
H4NA N4 H4NC 112.5
H4NB N4 H4NC 109.6
C16 C14 C15 113.22(10)
C16 C14 H14A 108.9
C15 C14 H14A 108.9
C16 C14 H14B 108.9
C15 C14 H14B 108.9
H14A C14 H14B 107.7
N3 C15 C14 107.94(10)
N3 C15 H15A 110.1
C14 C15 H15A 110.1
N3 C15 H15B 110.1
C14 C15 H15B 110.1
H15A C15 H15B 108.4
N4 C16 C14 107.92(10)
N4 C16 H16A 110.1
C14 C16 H16A 110.1
N4 C16 H16B 110.1
C14 C16 H16B 110.1
H16A C16 H16B 108.4
H1WA O1W H1WB 103.0
H2WA O2W H2WB 105.9

loop_
_geom_bond_atom_site_label_1
_geom_bond_atom_site_label_2
_geom_bond_distance
O1 C7 1.2759(15)
O2 C7 1.2411(16)
O3 C8 1.2750(15)
O4 C8 1.2512(15)
O5 C9 1.2666(15)
O6 C9 1.2486(15)
O7 C10 1.2520(15)
O8 C10 1.2646(15)
C1 C2 1.3954(17)
C1 C6 1.3990(17)
C1 H1A 0.9500
C2 C3 1.4023(16)
C2 C7 1.5167(17)
C3 C4 1.3961(17)
C3 C8 1.5065(17)
C4 C5 1.3971(17)
C4 H4A 0.9500
C5 C6 1.4052(16)
C5 C9 1.5110(16)
C6 C10 1.5164(17)
N1 C12 1.4965(17)
N1 H1NA 0.9000
N1 H1NB 0.9001
N1 H1NC 0.9000
N2 C13 1.4951(16)
N2 H2NA 0.9000
N2 H2NB 0.9000
N2 H2NC 0.9000
C11 C12 1.5189(18)
C11 C13 1.5191(17)
C11 H11A 0.9900
C11 H11B 0.9900
C12 H12A 0.9900
C12 H12B 0.9900
C13 H13A 0.9900
C13 H13B 0.9900
N3 C15 1.4953(17)
N3 H3NA 0.9000
N3 H3NB 0.9001
N3 H3NC 0.9000
N4 C16 1.4939(16)
N4 H4NA 0.9000
N4 H4NB 0.9000
N4 H4NC 0.9000
C14 C16 1.5186(17)
C14 C15 1.5208(18)
C14 H14A 0.9900
C14 H14B 0.9900
C15 H15A 0.9900
C15 H15B 0.9900
C16 H16A 0.9900
C16 H16B 0.9900
O1W H1WA 0.8500
O1W H1WB 0.8500
O2W H2WA 0.8501
O2W H2WB 0.8500

loop_
_geom_hbond_atom_site_label_D
_geom_hbond_atom_site_label_H
_geom_hbond_atom_site_label_A
_geom_hbond_site_symmetry_A
_geom_hbond_distance_DH
_geom_hbond_distance_HA
_geom_hbond_distance_DA
_geom_hbond_angle_DHA
_geom_hbond_publ_flag
N1 H1NA O3 2_756 0.90 1.96 2.8512(16) 173 yes
N1 H1NB O1 2_656 0.90 1.94 2.8409(16) 174 yes
N1 H1NC O7 1_756 0.90 2.15 2.9145(15) 142 yes
N1 H1NC O1W 2_757 0.90 2.46 2.9726(15) 117 yes
N2 H2NA O3 2_656 0.90 1.96 2.8379(15) 166 yes
N2 H2NB O5 . 0.90 1.86 2.7257(16) 161 yes
N2 H2NC O8 1_655 0.90 1.93 2.8154(15) 167 yes
N3 H3NA O2W 1_655 0.90 1.98 2.7618(17) 145 yes
N3 H3NB O4 1_655 0.90 1.88 2.7664(15) 167 yes
N3 H3NC O1 1_756 0.90 1.86 2.7455(15) 165 yes
N4 H4NA O1W . 0.90 1.98 2.8418(17) 161 yes
N4 H4NB O8 2_646 0.90 1.85 2.7481(15) 174 yes
N4 H4NC O3 1_656 0.90 2.02 2.9200(14) 173 yes
O1W H1WA O6 2_646 0.85 1.87 2.7075(15) 170 yes
O1W H1WB O4 . 0.85 1.97 2.7454(14) 151 yes
O2W H2WA O7 1_656 0.85 1.89 2.7299(15) 173 yes
O2W H2WB O5 . 0.85 1.94 2.7800(15) 170 yes

loop_
_geom_torsion_atom_site_label_1
_geom_torsion_atom_site_label_2
_geom_torsion_atom_site_label_3
_geom_torsion_atom_site_label_4
_geom_torsion
C6 C1 C2 C3 -0.41(17)
C6 C1 C2 C7 177.45(11)
C1 C2 C3 C4 1.40(17)
C7 C2 C3 C4 -176.53(11)
C1 C2 C3 C8 -172.26(11)
C7 C2 C3 C8 9.81(17)
C2 C3 C4 C5 -1.46(18)
C8 C3 C4 C5 172.38(11)
C3 C4 C5 C6 0.51(18)
C3 C4 C5 C9 -176.91(11)
C2 C1 C6 C5 -0.52(17)
C2 C1 C6 C10 -175.87(11)
C4 C5 C6 C1 0.47(17)
C9 C5 C6 C1 177.81(11)
C4 C5 C6 C10 175.76(11)
C9 C5 C6 C10 -6.90(17)
C1 C2 C7 O2 -130.35(13)
C3 C2 C7 O2 47.52(16)
C1 C2 C7 O1 51.56(16)
C3 C2 C7 O1 -130.58(13)
C4 C3 C8 O4 58.37(16)
C2 C3 C8 O4 -127.84(13)
C4 C3 C8 O3 -116.76(12)
C2 C3 C8 O3 57.03(16)
C4 C5 C9 O6 132.08(13)
C6 C5 C9 O6 -45.29(17)
C4 C5 C9 O5 -46.27(16)
C6 C5 C9 O5 136.36(12)
C1 C6 C10 O7 -59.63(16)
C5 C6 C10 O7 125.07(13)
C1 C6 C10 O8 118.12(13)
C5 C6 C10 O8 -57.17(16)
C13 C11 C12 N1 178.94(10)
C12 C11 C13 N2 -63.19(14)
C16 C14 C15 N3 -169.42(10)
C15 C14 C16 N4 -176.37(10)

loop_
_cod_related_entry_id
_cod_related_entry_database
_cod_related_entry_code
1 ChemSpider 21124481
